data_4348730
loop_
_publ_author_name
'Wu, Bing'
'Wilding, Matthew J. T.'
'Kuppuswamy, Subramaniam'
'Bezpalko, Mark W.'
'Foxman, Bruce M.'
'Thomas, Christine M.'

_publ_section_title
;
 Exploring Trends in Metal-Metal Bonding, Spectroscopic Properties, and
 Conformational Flexibility in a Series of Heterobimetallic Ti/M and V/M
 Complexes (M = Fe, Co, Ni, and Cu).
;
_journal_issue 23
_journal_name_full 'Inorganic chemistry'
_journal_page_first 12137
_journal_page_last 12148
_journal_paper_doi 10.1021/acs.inorgchem.6b01543
_journal_volume 55
_journal_year 2016
_chemical_formula_moiety 'C42 H69 N3 P3 V1'
_chemical_formula_sum 'C42 H69 N3 P3 V'
_chemical_formula_weight 759.89
_space_group_IT_number 2
_space_group_name_Hall '-P 1'
_space_group_name_H-M_alt 'P -1'
_symmetry_cell_setting triclinic
_symmetry_space_group_name_Hall '-P 1'
_symmetry_space_group_name_H-M 'P -1'
_atom_sites_solution_hydrogens difmap
_atom_sites_solution_primary direct
_audit_creation_date 2013-10-01
_audit_creation_method CRYSTALS_ver_14.43
_cell_angle_alpha 78.727(2)
_cell_angle_beta 77.492(2)
_cell_angle_gamma 71.837(2)
_cell_formula_units_Z 2
_cell_length_a 12.9098(5)
_cell_length_b 13.4144(5)
_cell_length_c 14.7491(6)
_cell_measurement_reflns_used 9494
_cell_measurement_temperature 120
_cell_measurement_theta_max 28
_cell_measurement_theta_min 2
_cell_volume 2346.68(16)
_computing_cell_refinement 'Apex2 (Bruker AXS, 2006)'
_computing_data_collection 'Apex2 (Bruker AXS, 2006)'
_computing_data_reduction 'Apex2 (Bruker AXS, 2006)'
_computing_molecular_graphics 'CAMERON (Watkin et al., 1996)'
_computing_publication_material 'CRYSTALS (Betteridge et al., 2003)'
_computing_structure_refinement 'CRYSTALS (Betteridge et al., 2003)'
_computing_structure_solution 'SIR92 (Altomare et al., 1994)'
_diffrn_ambient_temperature 120
_diffrn_measured_fraction_theta_full 0.997
_diffrn_measured_fraction_theta_max 0.993
_diffrn_measurement_device Area
_diffrn_measurement_device_type 'Bruker Kappa Apex2'
_diffrn_measurement_method '\f & \w scans'
_diffrn_radiation_monochromator graphite
_diffrn_radiation_type 'Mo K\a'
_diffrn_radiation_wavelength 0.71073
_diffrn_reflns_av_R_equivalents 0.047
_diffrn_reflns_limit_h_max 17
_diffrn_reflns_limit_h_min -16
_diffrn_reflns_limit_k_max 17
_diffrn_reflns_limit_k_min -17
_diffrn_reflns_limit_l_max 19
_diffrn_reflns_limit_l_min 0
_diffrn_reflns_number 11304
_diffrn_reflns_theta_full 27.486
_diffrn_reflns_theta_max 28.047
_diffrn_reflns_theta_min 1.977
_diffrn_standards_number 0
_exptl_absorpt_coefficient_mu 0.342
_exptl_absorpt_correction_T_max 0.97
_exptl_absorpt_correction_T_min 0.94
_exptl_absorpt_correction_type numerical
_exptl_absorpt_process_details
; 
 Analytical Absorption (De Meulenaer & Tompa, 1965) 
;
_exptl_crystal_colour green
_exptl_crystal_density_diffrn 1.075
_exptl_crystal_density_method 'not measured'
_exptl_crystal_description prism
_exptl_crystal_F_000 820
_exptl_crystal_size_max 0.310
_exptl_crystal_size_mid 0.170
_exptl_crystal_size_min 0.090
_platon_squeeze_details
;
During the structure solution, electron density difference 
maps revealed that there were considerable disordered 
solvent molecules which could not be successfully modeled.  
From history, the remaining solvate was likely pentane in 
a volume of 261.8 \%A3 per unit cell (11.2%).  It appeared 
that the cavity area contained about one pentane molecule, 
located near the center of symmetry at (1/2, 1/2, 0). 
Modeling with or without restraints was unsuccessful, as 
was step by step acquisition of peaks using successive 
electron density difference maps.  Thus, the structure 
factors were modified using the PLATON SQUEEZE, technique, 
in order to produce a "solvate-free" structure factor set.  
PLATON reported a total electron density of 38 e- per unit 
cell, likely representing one pentane molecule, consistent 
with our earlier observations.  Use of the SQUEEZE 
technique resulted in a decrease of ca. 2.3 % in R.
;
_refine_diff_density_max 0.48
_refine_diff_density_min -0.39
_refine_ls_extinction_method None
_refine_ls_goodness_of_fit_ref 1.0081
_refine_ls_hydrogen_treatment constr
_refine_ls_matrix_type full
_refine_ls_number_parameters 442
_refine_ls_number_reflns 11304
_refine_ls_number_restraints 0
_refine_ls_R_factor_all 0.0518
_refine_ls_R_factor_gt 0.0360
_refine_ls_shift/su_max 0.0010390
_refine_ls_shift/su_mean 0.0001486
_refine_ls_structure_factor_coef Fsqd
_refine_ls_weighting_details
;
 Method= Modified Sheldrick 
 w=1/[\s^2^(F^2^) + ( 0.04P)^2^ + 1.05P] 
 ,where P=(max(Fo^2^,0) + 2Fc^2^)/3 
;
_refine_ls_weighting_scheme calc
_refine_ls_wR_factor_all 0.0959
_refine_ls_wR_factor_gt 0.0836
_refine_ls_wR_factor_ref 0.0959
_reflns_limit_h_max 17
_reflns_limit_h_min -16
_reflns_limit_k_max 17
_reflns_limit_k_min -17
_reflns_limit_l_max 19
_reflns_limit_l_min 0
_reflns_number_gt 8570
_reflns_number_total 11304
_reflns_threshold_expression I>2.0\s(I)
_oxford_diffrn_Wilson_B_factor 0.00
_oxford_diffrn_Wilson_scale 0.00
_oxford_refine_ls_r_factor_ref 0.0518
_oxford_refine_ls_scale 0.11932(3)
_oxford_reflns_number_all 11304
_oxford_reflns_threshold_expression_ref I>-10.0\s(I)
_oxford_structure_analysis_title 'sk_997_0m in P-1'
_cod_data_source_file ic6b01543_si_002.cif
_cod_data_source_block 6
_cod_original_sg_symbol_Hall '-P 1 '
_cod_original_sg_symbol_H-M 'P -1 '
_cod_original_formula_sum 'C42 H69 N3 P3 V1'
_cod_database_code 4348730

loop_
_symmetry_equiv_pos_as_xyz
x,y,z
-x,-y,-z

loop_
_atom_site_label
_atom_site_type_symbol
_atom_site_fract_x
_atom_site_fract_y
_atom_site_fract_z
_atom_site_U_iso_or_equiv
_atom_site_occupancy
_atom_site_adp_type
_atom_site_refinement_flags_posn
V1 V 0.18941(2) 0.23377(2) 0.768404(18) 0.0135 1.0000 Uani .
P1 P 0.27427(4) 0.05912(4) 0.64525(3) 0.0211 1.0000 Uani .
P2 P 0.37184(3) 0.20532(3) 0.81035(3) 0.0167 1.0000 Uani .
P3 P 0.01825(3) 0.37446(3) 0.76018(3) 0.0156 1.0000 Uani .
N1 N 0.16303(11) 0.11774(11) 0.72236(9) 0.0178 1.0000 Uani .
N2 N 0.24996(11) 0.22003(11) 0.88224(9) 0.0163 1.0000 Uani .
N3 N 0.14349(11) 0.37393(10) 0.69942(9) 0.0155 1.0000 Uani .
C1 C 0.06087(13) 0.09222(12) 0.74559(12) 0.0179 1.0000 Uani .
C2 C 0.00487(15) 0.09421(13) 0.83816(12) 0.0230 1.0000 Uani .
C3 C -0.09702(15) 0.07369(14) 0.86593(13) 0.0251 1.0000 Uani .
C4 C -0.15538(18) 0.07733(18) 0.96605(14) 0.0396 1.0000 Uani .
C5 C -0.14424(15) 0.04828(14) 0.80006(13) 0.0253 1.0000 Uani .
C6 C -0.08994(14) 0.04331(13) 0.70815(13) 0.0227 1.0000 Uani .
C7 C -0.13906(16) 0.01198(16) 0.63796(14) 0.0319 1.0000 Uani .
C8 C 0.01131(14) 0.06606(13) 0.68141(12) 0.0196 1.0000 Uani .
C9 C 0.23974(15) 0.10005(15) 0.52344(12) 0.0255 1.0000 Uani .
C10 C 0.16196(16) 0.21185(15) 0.51002(13) 0.0291 1.0000 Uani .
C11 C 0.34804(17) 0.0943(2) 0.45471(14) 0.0407 1.0000 Uani .
C12 C 0.27186(15) -0.08264(14) 0.66675(14) 0.0278 1.0000 Uani .
C13 C 0.29018(19) -0.13005(16) 0.76655(16) 0.0395 1.0000 Uani .
C14 C 0.35763(17) -0.14798(17) 0.59628(18) 0.0439 1.0000 Uani .
C15 C 0.21868(13) 0.22591(12) 0.97896(11) 0.0169 1.0000 Uani .
C16 C 0.11281(14) 0.21997(13) 1.02232(12) 0.0200 1.0000 Uani .
C17 C 0.07714(15) 0.22494(13) 1.11760(12) 0.0234 1.0000 Uani .
C18 C -0.03682(17) 0.21594(16) 1.16245(14) 0.0324 1.0000 Uani .
C19 C 0.14866(16) 0.23782(13) 1.17010(12) 0.0263 1.0000 Uani .
C20 C 0.25344(16) 0.24614(13) 1.12909(12) 0.0248 1.0000 Uani .
C21 C 0.32722(19) 0.26789(17) 1.18521(14) 0.0356 1.0000 Uani .
C22 C 0.28879(15) 0.23853(13) 1.03371(12) 0.0212 1.0000 Uani .
C23 C 0.47439(14) 0.08048(14) 0.84965(12) 0.0220 1.0000 Uani .
C24 C 0.41732(15) 0.00254(14) 0.91333(13) 0.0271 1.0000 Uani .
C25 C 0.54756(16) 0.03104(16) 0.76378(14) 0.0332 1.0000 Uani .
C26 C 0.43933(14) 0.30782(14) 0.81466(13) 0.0235 1.0000 Uani .
C27 C 0.35619(17) 0.41691(15) 0.81367(15) 0.0325 1.0000 Uani .
C28 C 0.53509(18) 0.30639(19) 0.73303(16) 0.0406 1.0000 Uani .
C29 C 0.18805(13) 0.44626(13) 0.63265(11) 0.0166 1.0000 Uani .
C30 C 0.28787(14) 0.40669(14) 0.57441(12) 0.0197 1.0000 Uani .
C31 C 0.33787(14) 0.47376(15) 0.50786(12) 0.0233 1.0000 Uani .
C32 C 0.44101(16) 0.42796(17) 0.44154(14) 0.0335 1.0000 Uani .
C33 C 0.28848(15) 0.58257(14) 0.50142(12) 0.0245 1.0000 Uani .
C34 C 0.18924(15) 0.62451(14) 0.55832(12) 0.0224 1.0000 Uani .
C35 C 0.13494(17) 0.74219(14) 0.54884(15) 0.0326 1.0000 Uani .
C36 C 0.13936(14) 0.55582(13) 0.62337(12) 0.0192 1.0000 Uani .
C37 C -0.03996(14) 0.48438(13) 0.83124(12) 0.0208 1.0000 Uani .
C38 C 0.05127(15) 0.49944(14) 0.87296(12) 0.0238 1.0000 Uani .
C39 C -0.13266(15) 0.46101(16) 0.90869(14) 0.0315 1.0000 Uani .
C40 C -0.07787(14) 0.39210(14) 0.67809(12) 0.0214 1.0000 Uani .
C41 C -0.11329(18) 0.50298(16) 0.62461(15) 0.0365 1.0000 Uani .
C42 C -0.17734(17) 0.35165(18) 0.72438(15) 0.0362 1.0000 Uani .
H21 H 0.0377 0.1105 0.8839 0.0269 1.0000 Uiso R
H41 H -0.1681 0.0105 0.9940 0.0595 1.0000 Uiso R
H42 H -0.2240 0.1294 0.9684 0.0600 1.0000 Uiso R
H43 H -0.1130 0.0930 1.0031 0.0597 1.0000 Uiso R
H51 H -0.2155 0.0323 0.8205 0.0292 1.0000 Uiso R
H71 H -0.0914 0.0076 0.5783 0.0492 1.0000 Uiso R
H72 H -0.1575 -0.0521 0.6629 0.0506 1.0000 Uiso R
H73 H -0.2076 0.0638 0.6272 0.0505 1.0000 Uiso R
H81 H 0.0474 0.0642 0.6179 0.0245 1.0000 Uiso R
H91 H 0.2060 0.0488 0.5107 0.0312 1.0000 Uiso R
H101 H 0.1936 0.2627 0.5239 0.0432 1.0000 Uiso R
H102 H 0.0908 0.2165 0.5504 0.0427 1.0000 Uiso R
H103 H 0.1513 0.2311 0.4438 0.0425 1.0000 Uiso R
H111 H 0.4030 0.0253 0.4624 0.0602 1.0000 Uiso R
H112 H 0.3334 0.1110 0.3917 0.0608 1.0000 Uiso R
H113 H 0.3810 0.1482 0.4628 0.0607 1.0000 Uiso R
H121 H 0.1978 -0.0833 0.6608 0.0329 1.0000 Uiso R
H131 H 0.3653 -0.1337 0.7731 0.0585 1.0000 Uiso R
H132 H 0.2360 -0.0873 0.8121 0.0583 1.0000 Uiso R
H133 H 0.2833 -0.2015 0.7798 0.0583 1.0000 Uiso R
H141 H 0.3457 -0.1232 0.5318 0.0651 1.0000 Uiso R
H142 H 0.3565 -0.2218 0.6127 0.0649 1.0000 Uiso R
H143 H 0.4298 -0.1436 0.5996 0.0655 1.0000 Uiso R
H161 H 0.0652 0.2130 0.9854 0.0238 1.0000 Uiso R
H181 H -0.0879 0.2466 1.1188 0.0495 1.0000 Uiso R
H182 H -0.0649 0.2535 1.2135 0.0502 1.0000 Uiso R
H183 H -0.0359 0.1444 1.1843 0.0497 1.0000 Uiso R
H191 H 0.1253 0.2413 1.2367 0.0313 1.0000 Uiso R
H211 H 0.4018 0.2290 1.1708 0.0534 1.0000 Uiso R
H212 H 0.3227 0.3410 1.1738 0.0545 1.0000 Uiso R
H213 H 0.3052 0.2510 1.2510 0.0543 1.0000 Uiso R
H221 H 0.3611 0.2409 1.0057 0.0249 1.0000 Uiso R
H231 H 0.5219 0.0997 0.8825 0.0261 1.0000 Uiso R
H241 H 0.3768 0.0290 0.9716 0.0395 1.0000 Uiso R
H242 H 0.4715 -0.0627 0.9287 0.0406 1.0000 Uiso R
H243 H 0.3663 -0.0114 0.8805 0.0389 1.0000 Uiso R
H251 H 0.5043 0.0089 0.7285 0.0492 1.0000 Uiso R
H252 H 0.5810 0.0827 0.7229 0.0488 1.0000 Uiso R
H253 H 0.6061 -0.0293 0.7836 0.0501 1.0000 Uiso R
H261 H 0.4707 0.2884 0.8726 0.0275 1.0000 Uiso R
H271 H 0.2996 0.4198 0.8664 0.0477 1.0000 Uiso R
H272 H 0.3242 0.4365 0.7573 0.0484 1.0000 Uiso R
H273 H 0.3920 0.4674 0.8152 0.0486 1.0000 Uiso R
H281 H 0.5654 0.3641 0.7329 0.0601 1.0000 Uiso R
H282 H 0.5093 0.3177 0.6726 0.0605 1.0000 Uiso R
H283 H 0.5931 0.2389 0.7378 0.0608 1.0000 Uiso R
H301 H 0.3216 0.3334 0.5800 0.0233 1.0000 Uiso R
H321 H 0.4233 0.4117 0.3883 0.0513 1.0000 Uiso R
H322 H 0.4855 0.3638 0.4722 0.0512 1.0000 Uiso R
H323 H 0.4858 0.4755 0.4220 0.0503 1.0000 Uiso R
H331 H 0.3227 0.6292 0.4573 0.0292 1.0000 Uiso R
H351 H 0.0643 0.7602 0.5872 0.0507 1.0000 Uiso R
H352 H 0.1767 0.7792 0.5649 0.0513 1.0000 Uiso R
H353 H 0.1231 0.7685 0.4871 0.0521 1.0000 Uiso R
H361 H 0.0730 0.5823 0.6629 0.0226 1.0000 Uiso R
H371 H -0.0716 0.5487 0.7908 0.0239 1.0000 Uiso R
H381 H 0.1100 0.5173 0.8233 0.0341 1.0000 Uiso R
H382 H 0.0836 0.4355 0.9123 0.0349 1.0000 Uiso R
H383 H 0.0212 0.5549 0.9118 0.0350 1.0000 Uiso R
H391 H -0.1905 0.4522 0.8830 0.0476 1.0000 Uiso R
H392 H -0.1036 0.3966 0.9490 0.0463 1.0000 Uiso R
H393 H -0.1631 0.5197 0.9458 0.0457 1.0000 Uiso R
H401 H -0.0358 0.3462 0.6325 0.0264 1.0000 Uiso R
H411 H -0.0513 0.5276 0.5917 0.0554 1.0000 Uiso R
H412 H -0.1594 0.5053 0.5804 0.0531 1.0000 Uiso R
H413 H -0.1553 0.5505 0.6687 0.0553 1.0000 Uiso R
H421 H -0.2146 0.3446 0.6772 0.0528 1.0000 Uiso R
H422 H -0.1545 0.2851 0.7626 0.0546 1.0000 Uiso R
H423 H -0.2282 0.4026 0.7626 0.0537 1.0000 Uiso R

loop_
_atom_site_aniso_label
_atom_site_aniso_U_11
_atom_site_aniso_U_22
_atom_site_aniso_U_33
_atom_site_aniso_U_23
_atom_site_aniso_U_13
_atom_site_aniso_U_12
V1 0.01518(13) 0.01336(13) 0.01300(13) -0.00148(10) -0.00321(10) -0.00511(10)
P1 0.0184(2) 0.0246(2) 0.0237(2) -0.00942(18) -0.00155(17) -0.00837(18)
P2 0.0156(2) 0.0203(2) 0.0149(2) -0.00093(16) -0.00324(16) -0.00661(16)
P3 0.0159(2) 0.0157(2) 0.0152(2) -0.00278(16) -0.00266(16) -0.00391(16)
N1 0.0206(7) 0.0183(7) 0.0162(7) -0.0044(5) -0.0028(6) -0.0067(6)
N2 0.0162(6) 0.0187(7) 0.0146(7) -0.0023(5) -0.0024(5) -0.0060(5)
N3 0.0176(7) 0.0149(6) 0.0148(7) -0.0009(5) -0.0033(5) -0.0059(5)
C1 0.0194(8) 0.0144(8) 0.0205(8) -0.0026(6) -0.0018(6) -0.0064(6)
C2 0.0316(9) 0.0190(8) 0.0201(9) -0.0037(7) -0.0020(7) -0.0106(7)
C3 0.0292(9) 0.0190(8) 0.0249(9) -0.0025(7) 0.0050(7) -0.0100(7)
C4 0.0439(12) 0.0463(13) 0.0275(11) -0.0083(9) 0.0110(9) -0.0208(10)
C5 0.0211(9) 0.0223(9) 0.0314(10) -0.0017(8) 0.0018(7) -0.0097(7)
C6 0.0223(9) 0.0193(8) 0.0274(9) -0.0014(7) -0.0050(7) -0.0077(7)
C7 0.0293(10) 0.0394(11) 0.0341(11) -0.0018(9) -0.0088(8) -0.0192(9)
C8 0.0214(8) 0.0195(8) 0.0189(8) -0.0034(7) -0.0021(7) -0.0074(7)
C9 0.0236(9) 0.0369(10) 0.0211(9) -0.0128(8) 0.0015(7) -0.0137(8)
C10 0.0337(10) 0.0367(11) 0.0209(9) -0.0030(8) -0.0046(8) -0.0162(9)
C11 0.0313(11) 0.0627(15) 0.0273(11) -0.0138(10) 0.0086(9) -0.0166(10)
C12 0.0193(9) 0.0236(9) 0.0436(12) -0.0136(8) -0.0044(8) -0.0054(7)
C13 0.0412(12) 0.0242(10) 0.0539(14) -0.0008(9) -0.0153(10) -0.0083(9)
C14 0.0300(11) 0.0342(12) 0.0692(16) -0.0296(11) 0.0025(10) -0.0050(9)
C15 0.0217(8) 0.0120(7) 0.0151(8) -0.0020(6) -0.0012(6) -0.0031(6)
C16 0.0252(9) 0.0165(8) 0.0183(8) -0.0026(6) -0.0026(7) -0.0063(7)
C17 0.0318(10) 0.0130(8) 0.0202(9) -0.0010(7) 0.0030(7) -0.0047(7)
C18 0.0367(11) 0.0277(10) 0.0274(10) -0.0050(8) 0.0099(8) -0.0108(8)
C19 0.0437(11) 0.0167(8) 0.0148(8) -0.0028(7) -0.0006(8) -0.0057(8)
C20 0.0398(11) 0.0163(8) 0.0184(9) -0.0014(7) -0.0104(8) -0.0047(8)
C21 0.0529(13) 0.0345(11) 0.0242(10) -0.0052(8) -0.0154(9) -0.0121(10)
C22 0.0245(9) 0.0189(8) 0.0195(8) -0.0021(7) -0.0050(7) -0.0047(7)
C23 0.0179(8) 0.0252(9) 0.0226(9) -0.0022(7) -0.0077(7) -0.0032(7)
C24 0.0289(10) 0.0233(9) 0.0247(10) -0.0005(7) -0.0045(8) -0.0028(8)
C25 0.0236(9) 0.0357(11) 0.0331(11) -0.0062(9) 0.0007(8) -0.0010(8)
C26 0.0246(9) 0.0287(9) 0.0234(9) 0.0015(7) -0.0087(7) -0.0159(7)
C27 0.0381(11) 0.0283(10) 0.0398(12) -0.0017(9) -0.0147(9) -0.0179(9)
C28 0.0358(11) 0.0493(13) 0.0423(13) 0.0001(10) 0.0012(10) -0.0291(10)
C29 0.0195(8) 0.0185(8) 0.0150(8) 0.0001(6) -0.0077(6) -0.0084(6)
C30 0.0205(8) 0.0214(8) 0.0195(8) -0.0015(7) -0.0076(7) -0.0070(7)
C31 0.0209(8) 0.0330(10) 0.0199(9) -0.0015(7) -0.0044(7) -0.0136(7)
C32 0.0276(10) 0.0429(12) 0.0293(10) -0.0043(9) 0.0044(8) -0.0155(9)
C33 0.0289(9) 0.0292(9) 0.0210(9) 0.0047(7) -0.0066(7) -0.0193(8)
C34 0.0270(9) 0.0206(8) 0.0234(9) 0.0031(7) -0.0119(7) -0.0105(7)
C35 0.0391(11) 0.0208(9) 0.0407(12) 0.0061(8) -0.0131(9) -0.0140(8)
C36 0.0216(8) 0.0196(8) 0.0185(8) -0.0008(7) -0.0060(7) -0.0078(7)
C37 0.0247(9) 0.0172(8) 0.0183(8) -0.0040(7) -0.0055(7) -0.0005(7)
C38 0.0321(10) 0.0197(8) 0.0211(9) -0.0063(7) -0.0062(7) -0.0060(7)
C39 0.0254(10) 0.0386(11) 0.0292(10) -0.0144(9) 0.0022(8) -0.0060(8)
C40 0.0193(8) 0.0243(9) 0.0219(9) -0.0058(7) -0.0055(7) -0.0049(7)
C41 0.0433(12) 0.0385(11) 0.0365(11) 0.0123(9) -0.0266(10) -0.0210(10)
C42 0.0314(11) 0.0458(12) 0.0372(12) 0.0078(10) -0.0152(9) -0.0209(9)

loop_
_atom_type_symbol
_atom_type_scat_dispersion_real
_atom_type_scat_dispersion_imag
_atom_type_scat_Cromer_Mann_a1
_atom_type_scat_Cromer_Mann_b1
_atom_type_scat_Cromer_Mann_a2
_atom_type_scat_Cromer_Mann_b2
_atom_type_scat_Cromer_Mann_a3
_atom_type_scat_Cromer_Mann_b3
_atom_type_scat_Cromer_Mann_a4
_atom_type_scat_Cromer_Mann_b4
_atom_type_scat_Cromer_Mann_c
_atom_type_scat_source
C 0.0033 0.0016 2.3100 20.8439 1.0200 10.2075 1.5886 0.5687 0.8650 51.6512 0.2156 'International Tables Vol C 4.2.6.8 and 6.1.1.4'
H 0.0000 0.0000 0.4930 10.5109 0.3229 26.1257 0.1402 3.1424 0.0408 57.7998 0.0030 'International Tables Vol C 4.2.6.8 and 6.1.1.4'
N 0.0061 0.0033 12.2126 0.0057 3.1322 9.8933 2.0125 28.9975 1.1663 0.5826 -11.5290 'International Tables Vol C 4.2.6.8 and 6.1.1.4'
P 0.1023 0.0942 6.4345 1.9067 4.1791 27.1570 1.7800 0.5260 1.4908 68.1645 1.1149 'International Tables Vol C 4.2.6.8 and 6.1.1.4'
V 0.3005 0.5294 10.2971 6.8657 7.3511 0.4385 2.0703 26.8938 2.0571 102.4780 1.2199 'International Tables Vol C 4.2.6.8 and 6.1.1.4'

loop_
_geom_angle_atom_site_label_1
_geom_angle_atom_site_label_2
_geom_angle_atom_site_label_3
_geom_angle
_geom_angle_publ_flag
P1 V1 P2 93.286(15) yes
P1 V1 P3 124.235(16) yes
P2 V1 P3 138.515(18) yes
P1 V1 N1 31.63(4) yes
P2 V1 N1 117.94(4) yes
P3 V1 N1 103.50(4) yes
P1 V1 N2 120.50(4) yes
P2 V1 N2 42.69(4) yes
P3 V1 N2 113.51(4) yes
N1 V1 N2 125.11(6) yes
P1 V1 N3 113.54(4) yes
P2 V1 N3 109.49(4) yes
P3 V1 N3 43.20(4) yes
N1 V1 N3 117.04(6) yes
N2 V1 N3 117.74(6) yes
V1 P1 C9 114.66(6) yes
N1 P1 C9 108.75(7) yes
V1 P1 C12 132.45(6) yes
N1 P1 C12 103.13(8) yes
C9 P1 C12 100.75(9) yes
V1 P2 N2 52.32(5) yes
V1 P2 C23 130.21(6) yes
N2 P2 C23 110.95(7) yes
V1 P2 C26 127.46(6) yes
N2 P2 C26 112.41(8) yes
C23 P2 C26 102.30(8) yes
V1 P3 N3 52.49(5) yes
V1 P3 C37 127.52(6) yes
N3 P3 C37 112.25(7) yes
V1 P3 C40 125.47(6) yes
N3 P3 C40 109.39(7) yes
C37 P3 C40 107.01(8) yes
P1 N1 V1 111.33(7) yes
P1 N1 C1 125.01(11) yes
V1 N1 C1 123.50(10) yes
V1 N2 P2 84.99(6) yes
V1 N2 C15 142.32(11) yes
P2 N2 C15 132.52(11) yes
P3 N3 V1 84.32(6) yes
P3 N3 C29 135.40(11) yes
V1 N3 C29 140.26(11) yes
N1 C1 C2 118.39(14) yes
N1 C1 C8 124.13(15) yes
C2 C1 C8 117.48(15) yes
C1 C2 C3 122.02(16) yes
C1 C2 H21 119.2 no
C3 C2 H21 118.8 no
C2 C3 C4 120.59(17) yes
C2 C3 C5 118.98(16) yes
C4 C3 C5 120.42(17) yes
C3 C4 H41 111.1 no
C3 C4 H42 110.1 no
H41 C4 H42 108.4 no
C3 C4 H43 111.3 no
H41 C4 H43 107.1 no
H42 C4 H43 108.7 no
C3 C5 C6 120.55(16) yes
C3 C5 H51 118.6 no
C6 C5 H51 120.9 no
C5 C6 C7 120.50(16) yes
C5 C6 C8 119.49(16) yes
C7 C6 C8 120.01(16) yes
C6 C7 H71 112.1 no
C6 C7 H72 109.6 no
H71 C7 H72 112.1 no
C6 C7 H73 110.3 no
H71 C7 H73 106.8 no
H72 C7 H73 105.6 no
C1 C8 C6 121.45(16) yes
C1 C8 H81 119.4 no
C6 C8 H81 119.2 no
P1 C9 C10 112.73(12) yes
P1 C9 C11 107.78(13) yes
C10 C9 C11 109.39(17) yes
P1 C9 H91 108.4 no
C10 C9 H91 110.0 no
C11 C9 H91 108.5 no
C9 C10 H101 110.6 no
C9 C10 H102 111.0 no
H101 C10 H102 108.8 no
C9 C10 H103 109.2 no
H101 C10 H103 107.5 no
H102 C10 H103 109.6 no
C9 C11 H111 113.2 no
C9 C11 H112 109.6 no
H111 C11 H112 109.7 no
C9 C11 H113 110.3 no
H111 C11 H113 107.8 no
H112 C11 H113 106.0 no
P1 C12 C13 109.54(13) yes
P1 C12 C14 111.97(14) yes
C13 C12 C14 110.62(17) yes
P1 C12 H121 107.5 no
C13 C12 H121 108.0 no
C14 C12 H121 109.1 no
C12 C13 H131 109.4 no
C12 C13 H132 110.8 no
H131 C13 H132 109.7 no
C12 C13 H133 110.0 no
H131 C13 H133 107.8 no
H132 C13 H133 109.0 no
C12 C14 H141 113.2 no
C12 C14 H142 109.0 no
H141 C14 H142 109.4 no
C12 C14 H143 108.9 no
H141 C14 H143 107.3 no
H142 C14 H143 108.9 no
N2 C15 C16 118.69(14) yes
N2 C15 C22 122.84(15) yes
C16 C15 C22 118.47(15) yes
C15 C16 C17 121.45(16) yes
C15 C16 H161 118.5 no
C17 C16 H161 120.0 no
C16 C17 C18 120.01(17) yes
C16 C17 C19 118.72(17) yes
C18 C17 C19 121.27(16) yes
C17 C18 H181 110.5 no
C17 C18 H182 111.2 no
H181 C18 H182 106.1 no
C17 C18 H183 111.3 no
H181 C18 H183 110.0 no
H182 C18 H183 107.6 no
C17 C19 C20 121.42(16) yes
C17 C19 H191 119.9 no
C20 C19 H191 118.7 no
C19 C20 C21 120.95(17) yes
C19 C20 C22 119.05(16) yes
C21 C20 C22 119.96(18) yes
C20 C21 H211 112.9 no
C20 C21 H212 109.6 no
H211 C21 H212 108.6 no
C20 C21 H213 112.1 no
H211 C21 H213 106.7 no
H212 C21 H213 106.7 no
C15 C22 C20 120.87(16) yes
C15 C22 H221 119.4 no
C20 C22 H221 119.7 no
P2 C23 C24 111.20(12) yes
P2 C23 C25 109.54(12) yes
C24 C23 C25 110.46(15) yes
P2 C23 H231 107.1 no
C24 C23 H231 110.9 no
C25 C23 H231 107.5 no
C23 C24 H241 112.0 no
C23 C24 H242 109.5 no
H241 C24 H242 108.0 no
C23 C24 H243 109.3 no
H241 C24 H243 109.3 no
H242 C24 H243 108.7 no
C23 C25 H251 111.3 no
C23 C25 H252 109.3 no
H251 C25 H252 108.7 no
C23 C25 H253 109.8 no
H251 C25 H253 109.6 no
H252 C25 H253 108.2 no
P2 C26 C27 110.93(12) yes
P2 C26 C28 109.88(13) yes
C27 C26 C28 111.11(16) yes
P2 C26 H261 107.4 no
C27 C26 H261 110.1 no
C28 C26 H261 107.3 no
C26 C27 H271 111.6 no
C26 C27 H272 110.8 no
H271 C27 H272 109.5 no
C26 C27 H273 109.6 no
H271 C27 H273 107.5 no
H272 C27 H273 107.8 no
C26 C28 H281 109.0 no
C26 C28 H282 110.8 no
H281 C28 H282 107.2 no
C26 C28 H283 111.3 no
H281 C28 H283 109.7 no
H282 C28 H283 108.7 no
N3 C29 C30 118.10(14) yes
N3 C29 C36 123.39(15) yes
C30 C29 C36 118.49(15) yes
C29 C30 C31 121.29(16) yes
C29 C30 H301 119.4 no
C31 C30 H301 119.3 no
C30 C31 C32 119.88(17) yes
C30 C31 C33 118.90(16) yes
C32 C31 C33 121.17(16) yes
C31 C32 H321 111.0 no
C31 C32 H322 110.3 no
H321 C32 H322 108.2 no
C31 C32 H323 111.2 no
H321 C32 H323 109.4 no
H322 C32 H323 106.6 no
C31 C33 C34 121.23(16) yes
C31 C33 H331 119.7 no
C34 C33 H331 119.1 no
C33 C34 C35 120.75(16) yes
C33 C34 C36 118.97(16) yes
C35 C34 C36 120.27(17) yes
C34 C35 H351 112.6 no
C34 C35 H352 112.6 no
H351 C35 H352 106.6 no
C34 C35 H353 110.4 no
H351 C35 H353 106.0 no
H352 C35 H353 108.3 no
C29 C36 C34 121.09(16) yes
C29 C36 H361 118.4 no
C34 C36 H361 120.5 no
P3 C37 C38 109.49(11) yes
P3 C37 C39 109.99(12) yes
C38 C37 C39 110.66(14) yes
P3 C37 H371 108.6 no
C38 C37 H371 110.0 no
C39 C37 H371 108.1 no
C37 C38 H381 111.1 no
C37 C38 H382 110.3 no
H381 C38 H382 108.7 no
C37 C38 H383 110.0 no
H381 C38 H383 109.3 no
H382 C38 H383 107.3 no
C37 C39 H391 111.1 no
C37 C39 H392 109.6 no
H391 C39 H392 108.5 no
C37 C39 H393 109.4 no
H391 C39 H393 109.0 no
H392 C39 H393 109.2 no
P3 C40 C41 115.44(12) yes
P3 C40 C42 112.27(12) yes
C41 C40 C42 111.32(15) yes
P3 C40 H401 103.9 no
C41 C40 H401 106.8 no
C42 C40 H401 106.3 no
C40 C41 H411 112.2 no
C40 C41 H412 110.9 no
H411 C41 H412 108.9 no
C40 C41 H413 108.4 no
H411 C41 H413 108.1 no
H412 C41 H413 108.2 no
C40 C42 H421 109.8 no
C40 C42 H422 110.3 no
H421 C42 H422 110.2 no
C40 C42 H423 108.8 no
H421 C42 H423 108.1 no
H422 C42 H423 109.6 no

loop_
_geom_bond_atom_site_label_1
_geom_bond_atom_site_label_2
_geom_bond_distance
_geom_bond_publ_flag
V1 P1 3.0315(5) yes
V1 P2 2.4604(5) yes
V1 P3 2.4261(5) yes
V1 N1 1.9605(13) yes
V1 N2 1.9548(13) yes
V1 N3 1.9339(13) yes
P1 N1 1.7066(14) yes
P1 C9 1.8805(19) yes
P1 C12 1.8747(19) yes
P2 N2 1.6747(14) yes
P2 C23 1.8611(17) yes
P2 C26 1.8598(17) yes
P3 N3 1.6688(14) yes
P3 C37 1.8465(17) yes
P3 C40 1.8486(17) yes
N1 C1 1.419(2) yes
N2 C15 1.407(2) yes
N3 C29 1.404(2) yes
C1 C2 1.401(2) yes
C1 C8 1.400(2) yes
C2 C3 1.386(2) yes
C2 H21 0.960 no
C3 C4 1.508(3) yes
C3 C5 1.395(3) yes
C4 H41 0.958 no
C4 H42 0.940 no
C4 H43 0.942 no
C5 C6 1.389(2) yes
C5 H51 0.980 no
C6 C7 1.507(2) yes
C6 C8 1.391(2) yes
C7 H71 0.959 no
C7 H72 0.947 no
C7 H73 0.962 no
C8 H81 0.953 no
C9 C10 1.526(3) yes
C9 C11 1.529(3) yes
C9 H91 0.985 no
C10 H101 0.969 no
C10 H102 0.971 no
C10 H103 0.988 no
C11 H111 0.979 no
C11 H112 0.958 no
C11 H113 0.982 no
C12 C13 1.522(3) yes
C12 C14 1.526(3) yes
C12 H121 0.981 no
C13 H131 0.981 no
C13 H132 0.983 no
C13 H133 0.968 no
C14 H141 0.973 no
C14 H142 0.976 no
C14 H143 0.964 no
C15 C16 1.397(2) yes
C15 C22 1.402(2) yes
C16 C17 1.389(2) yes
C16 H161 0.941 no
C17 C18 1.508(3) yes
C17 C19 1.394(3) yes
C18 H181 0.964 no
C18 H182 0.932 no
C18 H183 0.948 no
C19 C20 1.386(3) yes
C19 H191 0.969 no
C20 C21 1.512(3) yes
C20 C22 1.395(2) yes
C21 H211 0.941 no
C21 H212 0.948 no
C21 H213 0.954 no
C22 H221 0.943 no
C23 C24 1.521(3) yes
C23 C25 1.535(2) yes
C23 H231 0.977 no
C24 H241 0.973 no
C24 H242 0.957 no
C24 H243 0.976 no
C25 H251 0.980 no
C25 H252 0.970 no
C25 H253 0.967 no
C26 C27 1.521(3) yes
C26 C28 1.526(3) yes
C26 H261 0.979 no
C27 H271 0.942 no
C27 H272 0.962 no
C27 H273 0.938 no
C28 H281 0.969 no
C28 H282 0.987 no
C28 H283 0.980 no
C29 C30 1.397(2) yes
C29 C36 1.399(2) yes
C30 C31 1.390(2) yes
C30 H301 0.938 no
C31 C32 1.506(3) yes
C31 C33 1.392(3) yes
C32 H321 0.944 no
C32 H322 0.963 no
C32 H323 0.954 no
C33 C34 1.390(3) yes
C33 H331 0.948 no
C34 C35 1.506(2) yes
C34 C36 1.393(2) yes
C35 H351 0.951 no
C35 H352 0.928 no
C35 H353 0.937 no
C36 H361 0.935 no
C37 C38 1.522(2) yes
C37 C39 1.529(3) yes
C37 H371 0.975 no
C38 H381 0.987 no
C38 H382 0.967 no
C38 H383 0.961 no
C39 H391 0.954 no
C39 H392 0.967 no
C39 H393 0.978 no
C40 C41 1.522(3) yes
C40 C42 1.523(3) yes
C40 H401 0.959 no
C41 H411 0.959 no
C41 H412 0.964 no
C41 H413 0.957 no
C42 H421 0.960 no
C42 H422 0.955 no
C42 H423 0.963 no

loop_
_platon_squeeze_void_nr
_platon_squeeze_void_average_x
_platon_squeeze_void_average_y
_platon_squeeze_void_average_z
_platon_squeeze_void_volume
_platon_squeeze_void_count_electrons
_platon_squeeze_void_content
1 0.500 0.500 1.000 223 37 ' '
2 0.265 0.639 0.730 8 0 ' '
3 0.479 0.169 0.590 10 0 ' '
4 0.521 0.831 0.410 10 0 ' '
5 0.735 0.361 0.270 9 0 ' '
